data_2015568
loop_
_publ_author_name
'Hamdellou, Lamine'
'Hernandez, Olivier'
'Meinnel, Jean'

_publ_section_title
;
 4-Dimethylamino-\b-nitrostyrene and
 4-dimethylamino-\b-ethyl-\b-nitrostyrene at 100 K
;
_journal_coeditor_code HJ3016
_journal_issue 9
_journal_name_full 'Acta Crystallographica Section C'
_journal_page_first o557
_journal_page_last o560
_journal_paper_doi 10.1107/S0108270106025819
_journal_volume 62
_journal_year 2006
_chemical_formula_analytical 'C12 H16 N2 O2'
_chemical_formula_iupac 'C12 H16 N2 O2'
_chemical_formula_moiety 'C12 H16 N2 O2'
_chemical_formula_sum 'C12 H16 N2 O2'
_chemical_formula_weight 220.27
_chemical_melting_point 385
_chemical_name_systematic
;
4-dimethyamino-\b-ethyl-\b-nitrostyrene
;
_space_group_IT_number 19
_symmetry_cell_setting orthorhombic
_symmetry_space_group_name_Hall 'P 2ac 2ab'
_symmetry_space_group_name_H-M 'P 21 21 21'
_cell_angle_alpha 90
_cell_angle_beta 90
_cell_angle_gamma 90
_cell_formula_units_Z 4
_cell_length_a 5.96410(10)
_cell_length_b 8.44920(10)
_cell_length_c 23.1400(4)
_cell_measurement_reflns_used 5243
_cell_measurement_temperature 100.0(10)
_cell_measurement_theta_max 34.972
_cell_measurement_theta_min 2.910
_cell_volume 1166.07(3)
_computing_cell_refinement 'DIRAX (Duisenberg <i>et al.</i>,  2000)'
_computing_data_collection 'COLLECT (Nonius, 2000)'
_computing_data_reduction 'EVALCCD (Duisenberg <i>et al.</i>,  2003)'
_computing_molecular_graphics 'CAMERON (Watkin <i>et al.</i>,  1996)'
_computing_publication_material CRYSTALS
_computing_structure_refinement 'CRYSTALS (Watkin <i>et al.</i>,  2001)'
_computing_structure_solution 'SIR92 (Altomare <i>et al.</i>,  1994)'
_diffrn_ambient_temperature 100.0(10)
_diffrn_measured_fraction_theta_full 0.995
_diffrn_measured_fraction_theta_max 0.993
_diffrn_measurement_device_type 'Nonius KappaCCD area-detector'
_diffrn_measurement_method CCD
_diffrn_radiation_monochromator 'horizontally mounted graphite crystal'
_diffrn_radiation_source 'X-ray tube'
_diffrn_radiation_type 'Mo K\a'
_diffrn_radiation_wavelength 0.71073
_diffrn_reflns_av_R_equivalents 0.04
_diffrn_reflns_limit_h_max 9
_diffrn_reflns_limit_h_min -5
_diffrn_reflns_limit_k_max 12
_diffrn_reflns_limit_k_min -13
_diffrn_reflns_limit_l_max 37
_diffrn_reflns_limit_l_min -32
_diffrn_reflns_number 14807
_diffrn_reflns_theta_full 34.327
_diffrn_reflns_theta_max 35.028
_diffrn_reflns_theta_min 3.522
_diffrn_standards_number 0
_exptl_absorpt_coefficient_mu 0.087
_exptl_absorpt_correction_T_max 0.9761
_exptl_absorpt_correction_T_min 0.9618
_exptl_absorpt_correction_type multi-scan
_exptl_absorpt_process_details '(SADABS; Sheldrick, 2002)'
_exptl_crystal_colour yellow
_exptl_crystal_density_diffrn 1.255
_exptl_crystal_description plate
_exptl_crystal_F_000 472.00
_exptl_crystal_size_max 0.45
_exptl_crystal_size_mid 0.34
_exptl_crystal_size_min 0.28
_refine_diff_density_max 0.28
_refine_diff_density_min -0.22
_refine_ls_abs_structure_details 'Flack (1983), with 3060 Friedel pairs'
_refine_ls_abs_structure_Flack 0.7(14)
_refine_ls_extinction_coef 0.0
_refine_ls_extinction_method none
_refine_ls_goodness_of_fit_ref 1.1373
_refine_ls_hydrogen_treatment constr
_refine_ls_matrix_type full
_refine_ls_number_parameters 148
_refine_ls_number_reflns 2017
_refine_ls_number_restraints 0
_refine_ls_R_factor_all 0.1289
_refine_ls_R_factor_gt 0.0377
_refine_ls_shift/su_max 0.000760
_refine_ls_structure_factor_coef F
_refine_ls_weighting_details
;
Prince (1982) modified Chebychev polynomial with three
parameters (Watkin, 1994): 3.54 -1.10 3.21
;
_refine_ls_weighting_scheme calc
_refine_ls_wR_factor_all 0.0768
_refine_ls_wR_factor_ref 0.0390
_reflns_number_gt 2017
_reflns_number_total 5077
_reflns_threshold_expression I>3\s(I)
_cod_data_source_file hj3016.cif
_cod_data_source_block II
_cod_depositor_comments
;
The following automatic conversions were performed:
'_symmetry_cell_setting' value 'Orthorhombic' changed to 'orthorhombic'
according to '/home/saulius/struct/CIF-dictionaries/cif_core.dic'
dictionary named 'cif_core.dic' version 2.4.1 from 2010-06-29.

Automatic conversion script
Id: cif_fix_enum 1527 2010-12-29 10:47:43Z saulius 

The following automatic conversions were performed:

'_symmetry_cell_setting' value 'Orthorhombic' changed to
'orthorhombic' according to
/home/saulius/struct/CIF-dictionaries/cif_core.dic dictionary named
'cif_core.dic' version 2.4.1 from 2010-06-29.

Automatic conversion script
Id: cif_fix_values 1715 2011-07-08 13:25:40Z adriana 
;
_cod_database_code 2015568
_cod_database_fobs_code 2015568

loop_
_symmetry_equiv_pos_as_xyz
x,y,z
x+1/2,-y+1/2,-z
-x,y+1/2,-z+1/2
-x+1/2,-y,z+1/2

loop_
_atom_site_type_symbol
_atom_site_label
_atom_site_fract_x
_atom_site_fract_y
_atom_site_fract_z
_atom_site_U_iso_or_equiv
_atom_site_adp_type
_atom_site_occupancy
O O1 0.3599(3) 0.32618(17) 0.74674(6) 0.0325 Uani 1.0000
O O2 0.5309(3) 0.44741(16) 0.81591(6) 0.0338 Uani 1.0000
N N1 0.3426(3) -0.15522(17) 1.09331(7) 0.0223 Uani 1.0000
N N2 0.4204(3) 0.33512(18) 0.79755(7) 0.0217 Uani 1.0000
C C1 0.3607(3) -0.06704(19) 1.04390(8) 0.0179 Uani 1.0000
C C2 0.5465(3) 0.03552(19) 1.03515(8) 0.0196 Uani 1.0000
C C3 0.5630(3) 0.1231(2) 0.98484(8) 0.0185 Uani 1.0000
C C4 0.4058(3) 0.11429(19) 0.94029(7) 0.0168 Uani 1.0000
C C5 0.2202(3) 0.01411(19) 0.94958(8) 0.0182 Uani 1.0000
C C6 0.1980(3) -0.0745(2) 0.99990(7) 0.0194 Uani 1.0000
C C7 0.4393(3) 0.21535(19) 0.89041(8) 0.0177 Uani 1.0000
C C8 0.3523(3) 0.20757(19) 0.83686(8) 0.0194 Uani 1.0000
C C9 0.4905(3) -0.1280(2) 1.14227(8) 0.0251 Uani 1.0000
C C10 0.1492(3) -0.2571(2) 1.10196(9) 0.0277 Uani 1.0000
C C11 0.1994(3) 0.08604(19) 0.81058(8) 0.0207 Uani 1.0000
C C12 -0.0449(3) 0.1401(2) 0.80929(9) 0.0296 Uani 1.0000
H H21 0.6648 0.0449 1.0656 0.021(2) Uiso 1.0000
H H31 0.6940 0.1958 0.9802 0.021(2) Uiso 1.0000
H H51 0.1012 0.0069 0.9192 0.021(2) Uiso 1.0000
H H61 0.0643 -0.1445 1.0049 0.021(2) Uiso 1.0000
H H71 0.5447 0.3057 0.8968 0.021(2) Uiso 1.0000
H H91 0.4517 -0.2030 1.1742 0.0401(19) Uiso 1.0000
H H92 0.4723 -0.0167 1.1562 0.0401(19) Uiso 1.0000
H H93 0.6494 -0.1455 1.1301 0.0401(19) Uiso 1.0000
H H101 0.1631 -0.3121 1.1401 0.0401(19) Uiso 1.0000
H H102 0.0092 -0.1920 1.1015 0.0401(19) Uiso 1.0000
H H103 0.1425 -0.3376 1.0703 0.0401(19) Uiso 1.0000
H H111 0.2096 -0.0136 0.8338 0.0401(19) Uiso 1.0000
H H112 0.2498 0.0648 0.7701 0.0401(19) Uiso 1.0000
H H121 -0.1393 0.0554 0.7914 0.0401(19) Uiso 1.0000
H H122 -0.0978 0.1609 0.8496 0.0401(19) Uiso 1.0000
H H123 -0.0577 0.2392 0.7859 0.0401(19) Uiso 1.0000

loop_
_atom_site_aniso_label
_atom_site_aniso_U_11
_atom_site_aniso_U_22
_atom_site_aniso_U_33
_atom_site_aniso_U_12
_atom_site_aniso_U_13
_atom_site_aniso_U_23
O1 0.0423(9) 0.0309(7) 0.0245(7) -0.0051(6) -0.0048(6) 0.0038(6)
O2 0.0408(8) 0.0281(7) 0.0324(8) -0.0149(6) 0.0015(6) 0.0018(6)
N1 0.0219(7) 0.0261(7) 0.0190(8) -0.0076(6) -0.0008(6) -0.0015(6)
N2 0.0202(7) 0.0224(7) 0.0226(8) 0.0014(6) 0.0030(6) 0.0002(6)
C1 0.0172(8) 0.0163(7) 0.0201(9) -0.0002(6) 0.0019(6) -0.0052(6)
C2 0.0157(8) 0.0233(8) 0.0197(9) -0.0031(6) -0.0025(6) -0.0051(6)
C3 0.0143(7) 0.0183(7) 0.0230(9) -0.0024(6) 0.0029(6) -0.0036(6)
C4 0.0154(7) 0.0167(6) 0.0183(9) 0.0006(6) 0.0048(6) -0.0044(6)
C5 0.0157(7) 0.0198(7) 0.0190(9) -0.0023(6) -0.0006(6) -0.0042(6)
C6 0.0169(7) 0.0193(7) 0.0219(9) -0.0048(6) 0.0024(6) -0.0046(6)
C7 0.0128(7) 0.0168(7) 0.0236(9) -0.0003(6) 0.0024(6) -0.0037(6)
C8 0.0158(7) 0.0170(7) 0.0255(10) 0.0033(6) 0.0050(7) -0.0025(6)
C9 0.0254(9) 0.0313(9) 0.0187(9) -0.0023(8) -0.0022(7) 0.0008(7)
C10 0.0276(9) 0.0280(9) 0.0273(11) -0.0117(8) 0.0015(8) -0.0027(7)
C11 0.0204(8) 0.0213(7) 0.0206(9) -0.0005(6) -0.0008(7) -0.0055(6)
C12 0.0196(8) 0.0359(10) 0.0334(11) -0.0010(7) -0.0033(8) -0.0066(8)

loop_
_atom_type_symbol
_atom_type_scat_dispersion_real
_atom_type_scat_dispersion_imag
_atom_type_scat_source
'C   ' 0.0033 0.0016 International_Tables_Vol_IV_Table_2.2B
'H   ' 0.0000 0.0000 International_Tables_Vol_IV_Table_2.2B
'N   ' 0.0061 0.0033 International_Tables_Vol_IV_Table_2.2B
'O   ' 0.0106 0.0060 International_Tables_Vol_IV_Table_2.2B

loop_
_geom_angle_atom_site_label_1
_geom_angle_atom_site_label_2
_geom_angle_atom_site_label_3
_geom_angle
_geom_angle_publ_flag
C1 N1 C9 121.12(15) yes
C1 N1 C10 120.01(15) yes
C9 N1 C10 117.89(15) yes
O1 N2 O2 122.23(16) yes
O1 N2 C8 117.74(15) yes
O2 N2 C8 120.01(15) yes
N1 C1 C2 120.82(15) yes
N1 C1 C6 121.69(15) yes
C2 C1 C6 117.50(15) yes
C1 C2 C3 120.11(16) yes
C1 C2 H21 119.900 no
C3 C2 H21 119.988 no
C2 C3 C4 123.06(15) yes
C2 C3 H31 118.385 no
C4 C3 H31 118.552 no
C3 C4 C5 116.54(16) yes
C3 C4 C7 117.66(15) yes
C5 C4 C7 125.68(16) yes
C4 C5 C6 121.70(16) yes
C4 C5 H51 119.126 no
C6 C5 H51 119.171 no
C1 C6 C5 121.05(15) yes
C1 C6 H61 119.551 no
C5 C6 H61 119.396 no
C4 C7 C8 130.66(16) yes
C4 C7 H71 114.692 no
C8 C7 H71 114.643 no
N2 C8 C7 115.37(16) yes
N2 C8 C11 114.77(16) yes
C7 C8 C11 129.85(16) yes
N1 C9 H91 109.552 no
N1 C9 H92 109.511 no
H91 C9 H92 109.476 no
N1 C9 H93 109.336 no
H91 C9 H93 109.476 no
H92 C9 H93 109.476 no
N1 C10 H101 109.339 no
N1 C10 H102 109.584 no
H101 C10 H102 109.476 no
N1 C10 H103 109.476 no
H101 C10 H103 109.476 no
H102 C10 H103 109.476 no
C8 C11 C12 112.52(14) yes
C8 C11 H111 108.722 no
C12 C11 H111 108.685 no
C8 C11 H112 108.623 no
C12 C11 H112 108.790 no
H111 C11 H112 109.466 no
C11 C12 H121 109.328 no
C11 C12 H122 109.590 no
H121 C12 H122 109.476 no
C11 C12 H123 109.482 no
H121 C12 H123 109.475 no
H122 C12 H123 109.476 no

loop_
_geom_bond_atom_site_label_1
_geom_bond_atom_site_label_2
_geom_bond_distance
_geom_bond_publ_flag
O1 N2 1.232(2) yes
O2 N2 1.231(2) yes
N1 C1 1.369(2) yes
N1 C9 1.454(2) yes
N1 C10 1.453(2) yes
N2 C8 1.468(2) yes
C1 C2 1.421(2) yes
C1 C6 1.408(2) yes
C2 C3 1.383(2) yes
C2 H21 1.000 no
C3 C4 1.395(2) yes
C3 H31 1.000 no
C4 C5 1.410(2) yes
C4 C7 1.450(2) yes
C5 C6 1.391(3) yes
C5 H51 1.000 no
C6 H61 1.000 no
C7 C8 1.345(3) yes
C7 H71 1.000 no
C8 C11 1.502(2) yes
C9 H91 1.000 no
C9 H92 1.000 no
C9 H93 1.000 no
C10 H101 1.000 no
C10 H102 1.000 no
C10 H103 1.000 no
C11 C12 1.527(3) yes
C11 H111 1.000 no
C11 H112 1.000 no
C12 H121 1.000 no
C12 H122 1.000 no
C12 H123 1.000 no

loop_
_geom_hbond_atom_site_label_D
_geom_hbond_atom_site_label_H
_geom_hbond_atom_site_label_A
_geom_hbond_site_symmetry_A
_geom_hbond_distance_DH
_geom_hbond_distance_HA
_geom_hbond_distance_DA
_geom_hbond_angle_DHA
_geom_hbond_publ_flag
C10 H101 O1 4_555 1.00 2.472 3.401(2) 153.78 yes
C12 H121 O1 3_546 1.00 2.502 3.499(2) 174.75 yes
C9 H92 O2 2_457 1.00 2.773 3.283(2) 112.12 yes
C10 H102 O2 2_457 1.00 2.817 3.310(2) 111.01 yes
C11 H112 O2 3_646 1.00 2.580 3.539(2) 160.74 yes

loop_
_geom_torsion_atom_site_label_1
_geom_torsion_atom_site_label_2
_geom_torsion_atom_site_label_3
_geom_torsion_atom_site_label_4
_geom_torsion
_geom_torsion_publ_flag
C5 C4 C7 C8 -21.9(3) yes
C3 C4 C7 C8 162.26(19) yes
C4 C7 C8 N2 178.23(17) yes
C7 C8 N2 O1 174.21(17) yes
C7 C8 N2 O2 -7.0(3) yes
C2 C1 N1 C9 10.4(3) yes
C6 C1 N1 C10 -1.4(3) yes
C4 C7 C8 C11 -3.3(3) yes
